data_7249254
loop_
_publ_author_name
'Zheng, Cameron H. M.'
'Nadeau, Ben E.'
'Trajano, Heather L.'
'Schafer, Laurel L.'

_publ_section_title
;
 Exploiting natural complexity for substrate controlled regioselectivity
 and stereoselectivity in tantalum catalysed hydroaminoalkylation
;
_journal_issue 18
_journal_name_full 'Green Chemistry'
_journal_page_first 9729
_journal_page_last 9736
_journal_paper_doi 10.1039/D4GC01614A
_journal_volume 26
_journal_year 2024
_chemical_formula_moiety 'Cl, C21.924 H34.772 Cl0.91 N'
_chemical_formula_sum 'C22 H35 Cl2 N'
_chemical_formula_weight 384.41
_space_group_crystal_system triclinic
_space_group_IT_number 2
_space_group_name_Hall '-P 1'
_space_group_name_H-M_alt 'P -1'
_atom_sites_solution_hydrogens geom
_audit_creation_date 2024-03-29
_audit_creation_method
;
Olex2 1.5
(compiled 2023.08.24 svn.re1ec1418 for OlexSys, GUI svn.r6817)
;
_audit_update_record
;
2024-03-29 deposited with the CCDC.	2024-08-29 downloaded from the CCDC.
;
_cell_angle_alpha 90.880(2)
_cell_angle_beta 100.392(2)
_cell_angle_gamma 102.199(2)
_cell_formula_units_Z 2
_cell_length_a 7.6390(5)
_cell_length_b 9.6446(5)
_cell_length_c 15.2699(9)
_cell_measurement_reflns_used 9917
_cell_measurement_temperature 100
_cell_measurement_theta_max 24.41
_cell_measurement_theta_min 2.49
_cell_volume 1079.90(11)
_computing_cell_refinement 'SAINT V8.40B (?, 2016)'
_computing_data_reduction 'SAINT V8.40B (?, 2016)'
_computing_molecular_graphics 'Olex2 1.5 (Dolomanov et al., 2009)'
_computing_publication_material 'Olex2 1.5 (Dolomanov et al., 2009)'
_computing_structure_refinement 'SHELXL 2018/3 (Sheldrick, 2015)'
_diffrn_ambient_temperature 100.00
_diffrn_measured_fraction_theta_full 0.999
_diffrn_measured_fraction_theta_max 0.999
_diffrn_measurement_device_type 'Bruker APEX-II CCD'
_diffrn_measurement_method '\f and \w scans'
_diffrn_radiation_type MoK\a
_diffrn_radiation_wavelength 0.71073
_diffrn_reflns_av_unetI/netI 0.0362
_diffrn_reflns_Laue_measured_fraction_full 0.999
_diffrn_reflns_Laue_measured_fraction_max 0.999
_diffrn_reflns_limit_h_max 8
_diffrn_reflns_limit_h_min -8
_diffrn_reflns_limit_k_max 11
_diffrn_reflns_limit_k_min -11
_diffrn_reflns_limit_l_max 17
_diffrn_reflns_limit_l_min 0
_diffrn_reflns_number 3562
_diffrn_reflns_point_group_measured_fraction_full 0.999
_diffrn_reflns_point_group_measured_fraction_max 0.999
_diffrn_reflns_theta_full 24.435
_diffrn_reflns_theta_max 24.435
_diffrn_reflns_theta_min 1.358
_diffrn_source_current 30.0
_diffrn_source_power 1.35
_diffrn_source_voltage 45.0
_diffrn_standards_number 0
_exptl_absorpt_coefficient_mu 0.306
_exptl_absorpt_correction_type none
_exptl_absorpt_process_details
;
 TWINABS-2012/1 (Bruker,2012) was used for absorption correction.
 
For component 1:
 wR2(int) was 0.0423 before and 0.0376 after correction.
 
For component 2:
 wR2(int) was 0.0580 before and 0.0462 after correction.
 The Ratio of minimum to maximum transmission is 0.82.

Final HKLF 4 output contains 25931 reflections, Rint = 0.0487
 (14021 with I > 3sig(I), Rint = 0.0377)
;
_exptl_crystal_density_diffrn 1.182
_exptl_crystal_description plate
_exptl_crystal_F_000 416
_exptl_crystal_size_max 0.18
_exptl_crystal_size_mid 0.16
_exptl_crystal_size_min 0.05
_refine_diff_density_max 0.857
_refine_diff_density_min -0.361
_refine_diff_density_rms 0.060
_refine_ls_extinction_method none
_refine_ls_goodness_of_fit_ref 1.036
_refine_ls_hydrogen_treatment constr
_refine_ls_matrix_type full
_refine_ls_number_parameters 245
_refine_ls_number_reflns 3562
_refine_ls_number_restraints 1
_refine_ls_restrained_S_all 1.036
_refine_ls_R_factor_all 0.0687
_refine_ls_R_factor_gt 0.0496
_refine_ls_shift/su_max 0.001
_refine_ls_shift/su_mean 0.000
_refine_ls_structure_factor_coef Fsqd
_refine_ls_weighting_details 'w=1/[\s^2^(Fo^2^)+(0.0460P)^2^+1.0791P] where P=(Fo^2^+2Fc^2^)/3'
_refine_ls_weighting_scheme calc
_refine_ls_wR_factor_gt 0.1101
_refine_ls_wR_factor_ref 0.1194
_reflns_Friedel_coverage 0.000
_reflns_number_gt 2910
_reflns_number_total 3562
_reflns_threshold_expression 'I > 2\s(I)'
_cod_data_source_file d4gc01614a2.cif
_cod_data_source_block mo_ls999_0m
_cod_depositor_comments 'Adding full bibliography for 7249254--7249255.cif.'
_cod_database_code 7249254
_shelx_shelxl_version_number 2018/3
_shelx_space_group_comment
;
The symmetry employed for this shelxl refinement is uniquely defined
by the following loop, which should always be used as a source of
symmetry information in preference to the above space-group names.
They are only intended as comments.
;
_shelx_estimated_absorpt_t_max 0.985
_shelx_estimated_absorpt_t_min 0.947
_olex2_refinement_description
;
1. Twinned data refinement
 Scales: 0.643(2)
 0.357(2)
2. Fixed Uiso
 At 1.2 times of:
  All C(H) groups, All C(H,H) groups, All N(H,H) groups
 At 1.5 times of:
  All C(H,H,H) groups
3. Restrained distances
 C7-C8A \\sim C7-C8B
 with sigma of 0.02
4. Uiso/Uaniso restraints and constraints
Uanis(C8B) = Uanis(Cl2)
5. Others
 Sof(C8B)=Sof(H8BA)=Sof(H8BB)=Sof(H8BC)=FVAR(1)
 Fixed Sof: Cl2(0.71) C8A(0.62) H8AA(0.62) H8AB(0.62) H8AC(0.62) Cl2B(0.2)
6.a Secondary CH2 refined with riding coordinates:
 N1(H1A,H1B), C1(H1C,H1D), C4(H4A,H4B), C5(H5A,H5B), C16(H16A,H16B), C10(H10A,
 H10B), C9(H9A,H9B), C6(H6A,H6B)
6.b Aromatic/amide H refined with riding coordinates:
 C18(H18), C22(H22), C19(H19), C21(H21), C20(H20), C15(H15), C14(H14)
6.c Idealised Me refined as rotating group:
 C8A(H8AA,H8AB,H8AC), C3(H3A,H3B,H3C), C13(H13A,H13B,H13C), C12(H12A,H12B,
 H12C), C8B(H8BA,H8BB,H8BC)
;
_olex2_submission_special_instructions 'No special instructions were received'

loop_
_space_group_symop_operation_xyz
'x, y, z'
'-x, -y, -z'

loop_
_atom_site_label
_atom_site_type_symbol
_atom_site_fract_x
_atom_site_fract_y
_atom_site_fract_z
_atom_site_U_iso_or_equiv
_atom_site_adp_type
_atom_site_occupancy
_atom_site_site_symmetry_order
_atom_site_calc_flag
_atom_site_refinement_flags_posn
_atom_site_refinement_flags_adp
_atom_site_refinement_flags_occupancy
_atom_site_disorder_assembly
_atom_site_disorder_group
Cl1 Cl 0.73476(9) 0.39613(7) 0.57603(5) 0.0239(2) Uani 1 1 d . . . . .
Cl2 Cl 0.3471(2) 1.0406(2) 0.82860(13) 0.0281(4) Uani 0.71 1 d . . P A 1
N1 N 0.3179(3) 0.3650(2) 0.55519(15) 0.0194(5) Uani 1 1 d . . . . .
H1A H 0.299620 0.439275 0.521258 0.023 Uiso 1 1 calc R U . . .
H1B H 0.439460 0.378256 0.577206 0.023 Uiso 1 1 calc R U . . .
C17 C 0.2559(4) 0.2321(3) 0.49957(18) 0.0199(6) Uani 1 1 d . . . . .
C1 C 0.2161(4) 0.3617(3) 0.63143(18) 0.0219(6) Uani 1 1 d . . . . .
H1C H 0.207848 0.267341 0.656933 0.026 Uiso 1 1 calc R U . . .
H1D H 0.090230 0.370989 0.606973 0.026 Uiso 1 1 calc R U . . .
C2 C 0.2973(4) 0.4755(3) 0.70738(19) 0.0230(6) Uani 1 1 d . . . . .
C8A C 0.694(2) 1.1220(14) 0.7801(10) 0.102(7) Uani 0.62 1 d D . P A 1
H8AA H 0.634077 1.157191 0.725289 0.153 Uiso 0.62 1 calc R U P A 1
H8AB H 0.805466 1.094868 0.769771 0.153 Uiso 0.62 1 calc R U P A 1
H8AC H 0.724871 1.196829 0.827930 0.153 Uiso 0.62 1 calc R U P A 1
C18 C 0.3231(4) 0.1157(3) 0.5289(2) 0.0265(7) Uani 1 1 d . . . . .
H18 H 0.411710 0.123547 0.582139 0.032 Uiso 1 1 calc R U . . .
C22 C 0.1281(4) 0.2243(3) 0.4229(2) 0.0277(7) Uani 1 1 d . . . . .
H22 H 0.082553 0.305307 0.403787 0.033 Uiso 1 1 calc R U . . .
C19 C 0.2598(4) -0.0128(3) 0.4797(2) 0.0296(7) Uani 1 1 d . . . . .
H19 H 0.304815 -0.093990 0.499154 0.036 Uiso 1 1 calc R U . . .
C4 C 0.3369(4) 0.6244(3) 0.66954(19) 0.0253(7) Uani 1 1 d . . . . .
H4A H 0.451806 0.636854 0.646286 0.030 Uiso 1 1 calc R U . . .
H4B H 0.237852 0.628773 0.618670 0.030 Uiso 1 1 calc R U . . .
C21 C 0.0667(4) 0.0948(3) 0.3738(2) 0.0345(8) Uani 1 1 d . . . . .
H21 H -0.020604 0.087021 0.320131 0.041 Uiso 1 1 calc R U . . .
C5 C 0.3537(4) 0.7480(3) 0.7367(2) 0.0284(7) Uani 1 1 d . . . . .
H5A H 0.235077 0.776763 0.729012 0.034 Uiso 1 1 calc R U . . .
H5B H 0.378659 0.714179 0.797672 0.034 Uiso 1 1 calc R U . . .
C20 C 0.1326(4) -0.0224(3) 0.4033(2) 0.0305(7) Uani 1 1 d . . . . .
H20 H 0.088936 -0.110779 0.369943 0.037 Uiso 1 1 calc R U . . .
C11 C 0.8321(4) 0.7290(3) 0.92174(19) 0.0272(7) Uani 1 1 d . . . . .
C16 C 0.4726(4) 0.4386(3) 0.7609(2) 0.0288(7) Uani 1 1 d . . . . .
H16A H 0.440881 0.340349 0.780079 0.035 Uiso 1 1 calc R U . . .
H16B H 0.560336 0.439955 0.720298 0.035 Uiso 1 1 calc R U . . .
C3 C 0.1492(4) 0.4603(3) 0.7646(2) 0.0309(7) Uani 1 1 d . . . . .
H3A H 0.040116 0.485485 0.730212 0.046 Uiso 1 1 calc R U . . .
H3B H 0.194233 0.523819 0.818288 0.046 Uiso 1 1 calc R U . . .
H3C H 0.118639 0.361853 0.781720 0.046 Uiso 1 1 calc R U . . .
C10 C 0.8175(4) 0.8812(3) 0.8933(2) 0.0317(7) Uani 1 1 d . . . . .
H10A H 0.914133 0.950533 0.933188 0.038 Uiso 1 1 calc R U . . .
H10B H 0.843247 0.890975 0.832128 0.038 Uiso 1 1 calc R U . . .
C7 C 0.5576(4) 0.9852(3) 0.8085(2) 0.0297(7) Uani 1 1 d D . . . .
C9 C 0.6341(5) 0.9223(3) 0.8944(2) 0.0325(7) Uani 1 1 d . . . . .
H9A H 0.544397 0.836810 0.904938 0.039 Uiso 1 1 calc R U . . .
H9B H 0.649921 0.992366 0.944868 0.039 Uiso 1 1 calc R U . . .
C6 C 0.4993(4) 0.8762(3) 0.72923(19) 0.0293(7) Uani 1 1 d . . . . .
H6A H 0.456196 0.925165 0.675687 0.035 Uiso 1 1 calc R U . . .
H6B H 0.608481 0.843185 0.718953 0.035 Uiso 1 1 calc R U . . .
C15 C 0.5670(4) 0.5350(3) 0.8423(2) 0.0292(7) Uani 1 1 d . . . . .
H15 H 0.510204 0.531113 0.892892 0.035 Uiso 1 1 calc R U . . .
C13 C 1.0348(4) 0.7214(4) 0.9326(2) 0.0393(8) Uani 1 1 d . . . . .
H13A H 1.077254 0.744060 0.876609 0.059 Uiso 1 1 calc R U . . .
H13B H 1.048295 0.625367 0.947857 0.059 Uiso 1 1 calc R U . . .
H13C H 1.107596 0.789925 0.980341 0.059 Uiso 1 1 calc R U . . .
C14 C 0.7252(4) 0.6242(3) 0.8457(2) 0.0306(7) Uani 1 1 d . . . . .
H14 H 0.778920 0.622867 0.794295 0.037 Uiso 1 1 calc R U . . .
C12 C 0.7737(5) 0.7022(4) 1.0125(2) 0.0427(9) Uani 1 1 d . . . . .
H12A H 0.841372 0.779627 1.055789 0.064 Uiso 1 1 calc R U . . .
H12B H 0.799858 0.611908 1.033409 0.064 Uiso 1 1 calc R U . . .
H12C H 0.642687 0.698182 1.005937 0.064 Uiso 1 1 calc R U . . .
C8B C 0.387(3) 1.031(3) 0.8374(16) 0.0281(4) Uani 0.304(9) 1 d D . P A 2
H8BA H 0.304655 1.050948 0.784306 0.042 Uiso 0.304(9) 1 calc R U P A 2
H8BB H 0.429280 1.116847 0.877446 0.042 Uiso 0.304(9) 1 calc R U P A 2
H8BC H 0.321913 0.954202 0.868308 0.042 Uiso 0.304(9) 1 calc R U P A 2
Cl2B Cl 0.6866(9) 1.1256(8) 0.7913(6) 0.0321(18) Uani 0.2 1 d . . P A 2

loop_
_atom_site_aniso_label
_atom_site_aniso_U_11
_atom_site_aniso_U_22
_atom_site_aniso_U_33
_atom_site_aniso_U_23
_atom_site_aniso_U_13
_atom_site_aniso_U_12
Cl1 0.0178(4) 0.0217(4) 0.0320(4) 0.0033(3) 0.0020(3) 0.0060(3)
Cl2 0.0328(9) 0.0194(6) 0.0337(7) -0.0046(5) 0.0004(7) 0.0147(6)
N1 0.0161(12) 0.0156(12) 0.0256(13) -0.0028(9) 0.0016(10) 0.0041(10)
C17 0.0149(14) 0.0165(14) 0.0274(15) -0.0041(11) 0.0076(12) -0.0010(11)
C1 0.0169(15) 0.0227(15) 0.0271(15) -0.0017(12) 0.0055(12) 0.0056(12)
C2 0.0243(16) 0.0193(14) 0.0255(15) -0.0023(12) 0.0025(13) 0.0067(12)
C8A 0.162(14) 0.045(8) 0.084(9) -0.035(6) 0.051(8) -0.032(8)
C18 0.0268(17) 0.0212(15) 0.0320(17) 0.0012(12) 0.0055(13) 0.0061(13)
C22 0.0215(16) 0.0239(16) 0.0363(17) -0.0032(13) 0.0025(14) 0.0049(13)
C19 0.0299(18) 0.0184(15) 0.0437(19) -0.0013(13) 0.0152(15) 0.0056(13)
C4 0.0281(17) 0.0236(15) 0.0236(15) -0.0037(12) 0.0017(13) 0.0075(13)
C21 0.0217(17) 0.0373(19) 0.0388(18) -0.0115(15) -0.0011(14) 0.0004(14)
C5 0.0328(18) 0.0227(16) 0.0305(16) -0.0013(12) -0.0008(14) 0.0139(14)
C20 0.0261(17) 0.0207(16) 0.0436(19) -0.0115(13) 0.0158(15) -0.0044(13)
C11 0.0293(17) 0.0271(16) 0.0237(15) -0.0018(12) 0.0009(13) 0.0063(14)
C16 0.0279(17) 0.0227(15) 0.0335(17) -0.0033(13) -0.0046(14) 0.0096(14)
C3 0.0329(18) 0.0322(17) 0.0290(17) -0.0017(13) 0.0091(14) 0.0074(14)
C10 0.0292(18) 0.0321(17) 0.0281(16) -0.0070(13) -0.0023(14) 0.0013(14)
C7 0.0403(19) 0.0215(15) 0.0284(16) -0.0022(13) 0.0056(14) 0.0104(14)
C9 0.044(2) 0.0253(16) 0.0273(16) -0.0026(13) 0.0056(15) 0.0066(15)
C6 0.0416(19) 0.0230(16) 0.0232(15) 0.0000(12) 0.0054(14) 0.0078(14)
C15 0.0308(18) 0.0286(17) 0.0306(17) 0.0036(13) 0.0061(14) 0.0111(14)
C13 0.0314(19) 0.050(2) 0.0359(19) -0.0099(16) -0.0018(15) 0.0156(17)
C14 0.0324(19) 0.0267(16) 0.0333(17) 0.0020(13) 0.0041(14) 0.0096(14)
C12 0.038(2) 0.044(2) 0.050(2) 0.0235(17) 0.0115(17) 0.0150(17)
C8B 0.0328(9) 0.0194(6) 0.0337(7) -0.0046(5) 0.0004(7) 0.0147(6)
Cl2B 0.039(3) 0.030(4) 0.031(3) 0.010(3) 0.004(2) 0.017(3)

loop_
_atom_type_symbol
_atom_type_description
_atom_type_scat_dispersion_real
_atom_type_scat_dispersion_imag
_atom_type_scat_source
C C 0.0033 0.0016 'International Tables Vol C Tables 4.2.6.8 and 6.1.1.4'
H H 0.0000 0.0000 'International Tables Vol C Tables 4.2.6.8 and 6.1.1.4'
Cl Cl 0.1484 0.1585 'International Tables Vol C Tables 4.2.6.8 and 6.1.1.4'
N N 0.0061 0.0033 'International Tables Vol C Tables 4.2.6.8 and 6.1.1.4'

loop_
_geom_angle_atom_site_label_1
_geom_angle_atom_site_label_2
_geom_angle_atom_site_label_3
_geom_angle
_geom_angle_site_symmetry_1
_geom_angle_site_symmetry_3
_geom_angle_publ_flag
H1A N1 H1B 108.0 . . ?
C17 N1 H1A 109.5 . . ?
C17 N1 H1B 109.5 . . ?
C17 N1 C1 110.9(2) . . ?
C1 N1 H1A 109.5 . . ?
C1 N1 H1B 109.5 . . ?
C18 C17 N1 118.1(2) . . ?
C22 C17 N1 120.0(2) . . ?
C22 C17 C18 121.8(3) . . ?
N1 C1 H1C 108.2 . . ?
N1 C1 H1D 108.2 . . ?
N1 C1 C2 116.5(2) . . ?
H1C C1 H1D 107.3 . . ?
C2 C1 H1C 108.2 . . ?
C2 C1 H1D 108.2 . . ?
C1 C2 C4 110.2(2) . . ?
C1 C2 C16 108.3(2) . . ?
C1 C2 C3 103.7(2) . . ?
C4 C2 C16 111.7(2) . . ?
C3 C2 C4 112.0(2) . . ?
C3 C2 C16 110.4(2) . . ?
H8AA C8A H8AB 109.5 . . ?
H8AA C8A H8AC 109.5 . . ?
H8AB C8A H8AC 109.5 . . ?
C7 C8A H8AA 109.5 . . ?
C7 C8A H8AB 109.5 . . ?
C7 C8A H8AC 109.5 . . ?
C17 C18 H18 120.4 . . ?
C17 C18 C19 119.2(3) . . ?
C19 C18 H18 120.4 . . ?
C17 C22 H22 120.8 . . ?
C17 C22 C21 118.4(3) . . ?
C21 C22 H22 120.8 . . ?
C18 C19 H19 120.1 . . ?
C20 C19 C18 119.8(3) . . ?
C20 C19 H19 120.1 . . ?
C2 C4 H4A 108.6 . . ?
C2 C4 H4B 108.6 . . ?
H4A C4 H4B 107.6 . . ?
C5 C4 C2 114.7(2) . . ?
C5 C4 H4A 108.6 . . ?
C5 C4 H4B 108.6 . . ?
C22 C21 H21 120.0 . . ?
C20 C21 C22 120.0(3) . . ?
C20 C21 H21 120.0 . . ?
C4 C5 H5A 108.6 . . ?
C4 C5 H5B 108.6 . . ?
H5A C5 H5B 107.5 . . ?
C6 C5 C4 114.9(3) . . ?
C6 C5 H5A 108.6 . . ?
C6 C5 H5B 108.6 . . ?
C19 C20 C21 120.9(3) . . ?
C19 C20 H20 119.6 . . ?
C21 C20 H20 119.6 . . ?
C13 C11 C10 107.3(3) . . ?
C14 C11 C10 107.8(2) . . ?
C14 C11 C13 107.7(2) . . ?
C14 C11 C12 115.2(3) . . ?
C12 C11 C10 110.5(2) . . ?
C12 C11 C13 108.0(3) . . ?
C2 C16 H16A 108.3 . . ?
C2 C16 H16B 108.3 . . ?
H16A C16 H16B 107.4 . . ?
C15 C16 C2 116.1(2) . . ?
C15 C16 H16A 108.3 . . ?
C15 C16 H16B 108.3 . . ?
C2 C3 H3A 109.5 . . ?
C2 C3 H3B 109.5 . . ?
C2 C3 H3C 109.5 . . ?
H3A C3 H3B 109.5 . . ?
H3A C3 H3C 109.5 . . ?
H3B C3 H3C 109.5 . . ?
C11 C10 H10A 108.2 . . ?
C11 C10 H10B 108.2 . . ?
H10A C10 H10B 107.3 . . ?
C9 C10 C11 116.4(3) . . ?
C9 C10 H10A 108.2 . . ?
C9 C10 H10B 108.2 . . ?
C8A C7 Cl2 108.5(6) . . ?
C9 C7 Cl2 106.1(2) . . ?
C9 C7 C8A 114.5(6) . . ?
C9 C7 C6 112.6(2) . . ?
C9 C7 C8B 99.8(9) . . ?
C9 C7 Cl2B 111.4(3) . . ?
C6 C7 Cl2 107.0(2) . . ?
C6 C7 C8A 107.9(6) . . ?
C6 C7 C8B 111.7(9) . . ?
C6 C7 Cl2B 114.5(4) . . ?
Cl2B C7 C8B 105.6(10) . . ?
C10 C9 H9A 108.8 . . ?
C10 C9 H9B 108.8 . . ?
C7 C9 C10 113.7(3) . . ?
C7 C9 H9A 108.8 . . ?
C7 C9 H9B 108.8 . . ?
H9A C9 H9B 107.7 . . ?
C5 C6 C7 116.9(3) . . ?
C5 C6 H6A 108.1 . . ?
C5 C6 H6B 108.1 . . ?
C7 C6 H6A 108.1 . . ?
C7 C6 H6B 108.1 . . ?
H6A C6 H6B 107.3 . . ?
C16 C15 H15 118.7 . . ?
C14 C15 C16 122.6(3) . . ?
C14 C15 H15 118.7 . . ?
C11 C13 H13A 109.5 . . ?
C11 C13 H13B 109.5 . . ?
C11 C13 H13C 109.5 . . ?
H13A C13 H13B 109.5 . . ?
H13A C13 H13C 109.5 . . ?
H13B C13 H13C 109.5 . . ?
C11 C14 H14 116.0 . . ?
C15 C14 C11 128.0(3) . . ?
C15 C14 H14 116.0 . . ?
C11 C12 H12A 109.5 . . ?
C11 C12 H12B 109.5 . . ?
C11 C12 H12C 109.5 . . ?
H12A C12 H12B 109.5 . . ?
H12A C12 H12C 109.5 . . ?
H12B C12 H12C 109.5 . . ?
C7 C8B H8BA 109.5 . . ?
C7 C8B H8BB 109.5 . . ?
C7 C8B H8BC 109.5 . . ?
H8BA C8B H8BB 109.5 . . ?
H8BA C8B H8BC 109.5 . . ?
H8BB C8B H8BC 109.5 . . ?

loop_
_geom_bond_atom_site_label_1
_geom_bond_atom_site_label_2
_geom_bond_distance
_geom_bond_site_symmetry_2
_geom_bond_publ_flag
Cl2 C7 1.871(4) . ?
N1 H1A 0.9100 . ?
N1 H1B 0.9100 . ?
N1 C17 1.468(3) . ?
N1 C1 1.509(3) . ?
C17 C18 1.378(4) . ?
C17 C22 1.372(4) . ?
C1 H1C 0.9900 . ?
C1 H1D 0.9900 . ?
C1 C2 1.532(4) . ?
C2 C4 1.547(4) . ?
C2 C16 1.550(4) . ?
C2 C3 1.535(4) . ?
C8A H8AA 0.9800 . ?
C8A H8AB 0.9800 . ?
C8A H8AC 0.9800 . ?
C8A C7 1.617(13) . ?
C18 H18 0.9500 . ?
C18 C19 1.386(4) . ?
C22 H22 0.9500 . ?
C22 C21 1.392(4) . ?
C19 H19 0.9500 . ?
C19 C20 1.366(4) . ?
C4 H4A 0.9900 . ?
C4 H4B 0.9900 . ?
C4 C5 1.530(4) . ?
C21 H21 0.9500 . ?
C21 C20 1.381(4) . ?
C5 H5A 0.9900 . ?
C5 H5B 0.9900 . ?
C5 C6 1.499(4) . ?
C20 H20 0.9500 . ?
C11 C10 1.559(4) . ?
C11 C13 1.545(4) . ?
C11 C14 1.519(4) . ?
C11 C12 1.539(4) . ?
C16 H16A 0.9900 . ?
C16 H16B 0.9900 . ?
C16 C15 1.512(4) . ?
C3 H3A 0.9800 . ?
C3 H3B 0.9800 . ?
C3 H3C 0.9800 . ?
C10 H10A 0.9900 . ?
C10 H10B 0.9900 . ?
C10 C9 1.537(4) . ?
C7 C9 1.526(4) . ?
C7 C6 1.528(4) . ?
C7 C8B 1.593(16) . ?
C7 Cl2B 1.554(9) . ?
C9 H9A 0.9900 . ?
C9 H9B 0.9900 . ?
C6 H6A 0.9900 . ?
C6 H6B 0.9900 . ?
C15 H15 0.9500 . ?
C15 C14 1.319(4) . ?
C13 H13A 0.9800 . ?
C13 H13B 0.9800 . ?
C13 H13C 0.9800 . ?
C14 H14 0.9500 . ?
C12 H12A 0.9800 . ?
C12 H12B 0.9800 . ?
C12 H12C 0.9800 . ?
C8B H8BA 0.9800 . ?
C8B H8BB 0.9800 . ?
C8B H8BC 0.9800 . ?

loop_
_geom_torsion_atom_site_label_1
_geom_torsion_atom_site_label_2
_geom_torsion_atom_site_label_3
_geom_torsion_atom_site_label_4
_geom_torsion
_geom_torsion_site_symmetry_1
_geom_torsion_site_symmetry_2
_geom_torsion_site_symmetry_3
_geom_torsion_site_symmetry_4
_geom_torsion_publ_flag
Cl2 C7 C9 C10 -175.4(2) . . . . ?
Cl2 C7 C6 C5 -56.0(3) . . . . ?
N1 C17 C18 C19 176.9(3) . . . . ?
N1 C17 C22 C21 -177.3(3) . . . . ?
N1 C1 C2 C4 50.5(3) . . . . ?
N1 C1 C2 C16 -72.0(3) . . . . ?
N1 C1 C2 C3 170.7(2) . . . . ?
C17 N1 C1 C2 165.2(2) . . . . ?
C17 C18 C19 C20 0.1(4) . . . . ?
C17 C22 C21 C20 0.8(5) . . . . ?
C1 N1 C17 C18 -79.8(3) . . . . ?
C1 N1 C17 C22 97.2(3) . . . . ?
C1 C2 C4 C5 159.6(2) . . . . ?
C1 C2 C16 C15 -176.7(3) . . . . ?
C2 C4 C5 C6 141.2(3) . . . . ?
C2 C16 C15 C14 -109.5(3) . . . . ?
C8A C7 C9 C10 -55.8(7) . . . . ?
C8A C7 C6 C5 -172.5(7) . . . . ?
C18 C17 C22 C21 -0.4(4) . . . . ?
C18 C19 C20 C21 0.4(5) . . . . ?
C22 C17 C18 C19 -0.1(4) . . . . ?
C22 C21 C20 C19 -0.9(5) . . . . ?
C4 C2 C16 C15 61.7(3) . . . . ?
C4 C5 C6 C7 -163.8(3) . . . . ?
C11 C10 C9 C7 -130.2(3) . . . . ?
C16 C2 C4 C5 -80.0(3) . . . . ?
C16 C15 C14 C11 178.3(3) . . . . ?
C3 C2 C4 C5 44.6(3) . . . . ?
C3 C2 C16 C15 -63.7(3) . . . . ?
C10 C11 C14 C15 -107.5(3) . . . . ?
C9 C7 C6 C5 60.2(4) . . . . ?
C6 C7 C9 C10 67.9(3) . . . . ?
C13 C11 C10 C9 -169.6(3) . . . . ?
C13 C11 C14 C15 137.0(3) . . . . ?
C14 C11 C10 C9 74.6(3) . . . . ?
C12 C11 C10 C9 -52.1(3) . . . . ?
C12 C11 C14 C15 16.4(4) . . . . ?
C8B C7 C9 C10 -173.4(10) . . . . ?
C8B C7 C6 C5 -51.2(10) . . . . ?
Cl2B C7 C9 C10 -62.2(4) . . . . ?
Cl2B C7 C6 C5 -171.2(3) . . . . ?

loop_
_twin_individual_id
_twin_individual_mass_fraction_refined
1 0.643(2)
2 0.357(2)
